data_1560759
loop_
_publ_author_name
'T\'oth, Bal\'azs L.'
'Monory, Anna'
'Egyed, Orsolya'
'Domj\'an, Attila'
'B\'enyei, Attila'
'Szathury, B\'alint'
'Nov\'ak, Zolt\'an'
'Stirling, Andr\'as'

_publ_section_title
;
 The ortho effect in directed C--H activation
;
_journal_issue 14
_journal_name_full 'Chemical Science'
_journal_page_first 5152
_journal_page_last 5163
_journal_paper_doi 10.1039/D1SC00642H
_journal_volume 12
_journal_year 2021
_chemical_formula_moiety 'C26 H24 F6 N2 O6 Pd2'
_chemical_formula_sum 'C26 H24 F6 N2 O6 Pd2'
_chemical_formula_weight 787.27
_chemical_name_common AR89
_space_group_crystal_system monoclinic
_space_group_IT_number 14
_space_group_name_Hall '-P 2yn'
_space_group_name_H-M_alt 'P 1 21/n 1'
_atom_sites_solution_hydrogens geom
_atom_sites_solution_primary direct
_atom_sites_solution_secondary difmap
_audit_update_record
;
2020-11-16 deposited with the CCDC.	2021-02-22 downloaded from the CCDC.
;
_cell_angle_alpha 90
_cell_angle_beta 114.2730(10)
_cell_angle_gamma 90
_cell_formula_units_Z 8
_cell_length_a 17.9432(6)
_cell_length_b 15.8649(5)
_cell_length_c 21.6563(7)
_cell_measurement_reflns_used 251
_cell_measurement_temperature 295.(2)
_cell_measurement_theta_max 20.7804
_cell_measurement_theta_min 3.0885
_cell_volume 5619.8(3)
_computing_cell_refinement 'APEX3 v2017.3-0 (Bruker AXS)'
_computing_data_collection 'Bruker Instrument Service vV6.2.6'
_computing_data_reduction 'SAINT V8.38A (Bruker AXS Inc., 2017)'
_computing_molecular_graphics Mercury
_computing_publication_material 'WinGX, PublCIF'
_computing_structure_refinement 'SHELXL-2018/3 (Sheldrick, 2018)'
_computing_structure_solution 'SHELXT 2014/5 (Sheldrick, 2014)'
_diffrn_ambient_temperature 295.(2)
_diffrn_detector_area_resol_mean 7.3910
_diffrn_measured_fraction_theta_full 0.994
_diffrn_measured_fraction_theta_max 0.994
_diffrn_measurement_device_type 'Bruker D8 VENTURE'
_diffrn_measurement_method '\w and \p scan'
_diffrn_radiation_monochromator 'multilayer mirror INCOATEC'
_diffrn_radiation_type ' Mo K\a'
_diffrn_radiation_wavelength 0.71073
_diffrn_reflns_av_R_equivalents 0.0349
_diffrn_reflns_av_unetI/netI 0.0363
_diffrn_reflns_limit_h_max 18
_diffrn_reflns_limit_h_min -22
_diffrn_reflns_limit_k_max 19
_diffrn_reflns_limit_k_min -19
_diffrn_reflns_limit_l_max 26
_diffrn_reflns_limit_l_min -26
_diffrn_reflns_number 39605
_diffrn_reflns_theta_full 26.02
_diffrn_reflns_theta_max 26.02
_diffrn_reflns_theta_min 2.31
_diffrn_source 'microfocus sealed tube'
_diffrn_source_type 'INCOATEC I\mS 3.0'
_exptl_absorpt_coefficient_mu 1.363
_exptl_absorpt_correction_T_max 0.82
_exptl_absorpt_correction_T_min 0.72
_exptl_absorpt_correction_type multi-scan
_exptl_absorpt_process_details
;
SADABS-2016/2 - Bruker AXS area detector scaling and absorption correction
;
_exptl_crystal_colour colourless
_exptl_crystal_density_diffrn 1.861
_exptl_crystal_density_method 'not measured'
_exptl_crystal_description prism
_exptl_crystal_F_000 3104
_exptl_crystal_size_max 0.455
_exptl_crystal_size_mid 0.180
_exptl_crystal_size_min 0.148
_refine_diff_density_max 1.378
_refine_diff_density_min -0.863
_refine_ls_extinction_coef 0.00011(8)
_refine_ls_extinction_method 'SHELXL-2018/3 (Sheldrick 2018)'
_refine_ls_goodness_of_fit_ref 1.060
_refine_ls_hydrogen_treatment constr
_refine_ls_matrix_type full
_refine_ls_number_parameters 762
_refine_ls_number_reflns 11018
_refine_ls_number_restraints 0
_refine_ls_restrained_S_all 1.060
_refine_ls_R_factor_all 0.0791
_refine_ls_R_factor_gt 0.0519
_refine_ls_shift/su_max 0.001
_refine_ls_shift/su_mean 0.000
_refine_ls_structure_factor_coef Fsqd
_refine_ls_weighting_details 'w=1/[\s^2^(Fo^2^)+(0.0484P)^2^+14.3859P] where P=(Fo^2^+2Fc^2^)/3'
_refine_ls_weighting_scheme calc
_refine_ls_wR_factor_gt 0.1173
_refine_ls_wR_factor_ref 0.1337
_reflns_number_gt 7945
_reflns_number_total 11018
_reflns_threshold_expression 'I > 2\s(I)'
_cod_data_source_file d1sc00642h5.cif
_cod_data_source_block 4_Pd
_cod_depositor_comments 'Adding full bibliography for 1560759--1560764.cif.'
_cod_database_code 1560759
_publcif_datablock.id {3d584a90-0417-44d4-bae1-ee3beb1e9e35}

loop_
_space_group_symop_operation_xyz
'x, y, z'
'-x+1/2, y+1/2, -z+1/2'
'-x, -y, -z'
'x-1/2, -y-1/2, z-1/2'

loop_
_atom_site_type_symbol
_atom_site_label
_atom_site_fract_x
_atom_site_fract_y
_atom_site_fract_z
_atom_site_U_iso_or_equiv
_atom_site_adp_type
_atom_site_calc_flag
_atom_site_refinement_flags_adp
_atom_site_refinement_flags_occupancy
_atom_site_refinement_flags_posn
_atom_site_occupancy
_atom_site_disorder_assembly
_atom_site_disorder_group
C C1 0.3364(4) 0.3168(4) 0.4369(3) 0.0562(15) Uani d . . . 1 . .
C C2 0.4983(4) 0.2934(4) 0.3896(3) 0.0630(16) Uani d . . . 1 . .
C C6 0.9973(4) 0.2849(4) 0.4071(4) 0.0689(18) Uani d . . . 1 . .
C C7 0.8295(4) 0.3257(4) 0.4449(4) 0.0648(17) Uani d . . . 1 . .
C C10 0.3435(5) 0.3666(5) 0.4984(4) 0.076(2) Uani d . . . 1 . .
C C20 0.5787(4) 0.3383(5) 0.4281(4) 0.075(2) Uani d . . . 1 . .
C C30 0.2802(4) 0.3272(4) 0.1506(3) 0.0677(17) Uani d . . . 1 . .
C C31 0.1616(5) 0.3945(6) 0.0670(4) 0.095(3) Uani d . . . 1 . .
H H31A 0.192856 0.444016 0.066149 0.114 Uiso calc U . R 1 . .
H H31B 0.161863 0.356368 0.032136 0.114 Uiso calc U . R 1 . .
C C32 0.0788(6) 0.4197(6) 0.0507(4) 0.108(3) Uani d . . . 1 . .
H H32A 0.052464 0.433321 0.002816 0.13 Uiso calc U . R 1 . .
H H32B 0.079084 0.470292 0.075937 0.13 Uiso calc U . R 1 . .
C C33 0.0311(5) 0.3538(7) 0.0661(4) 0.101(3) Uani d . . . 1 . .
H H33A 0.025929 0.304846 0.037836 0.121 Uiso calc U . R 1 . .
H H33B -0.023292 0.374656 0.056714 0.121 Uiso calc U . R 1 . .
C C33A 0.0736(4) 0.3295(5) 0.1397(4) 0.0739(19) Uani d . . . 1 . .
C C34 0.0276(5) 0.3072(5) 0.1744(5) 0.091(2) Uani d . . . 1 . .
H H34 -0.029085 0.305671 0.151665 0.109 Uiso calc U . R 1 . .
C C35 0.0635(5) 0.2872(6) 0.2422(5) 0.092(2) Uani d . . . 1 . .
H H35 0.031899 0.270624 0.264983 0.111 Uiso calc U . R 1 . .
C C36 0.1503(5) 0.2923(5) 0.2766(4) 0.081(2) Uani d . . . 1 . .
H H36 0.175575 0.280639 0.322736 0.097 Uiso calc U . R 1 . .
C C37 0.1960(4) 0.3141(4) 0.2428(3) 0.0601(15) Uani d . . . 1 . .
C C37A 0.1572(4) 0.3325(4) 0.1731(3) 0.0587(16) Uani d . . . 1 . .
C C39 0.3193(5) 0.3358(6) 0.1027(4) 0.100(3) Uani d . . . 1 . .
H H39A 0.370065 0.305519 0.11979 0.15 Uiso calc U . R 1 . .
H H39B 0.329387 0.394301 0.097809 0.15 Uiso calc U . R 1 . .
H H39C 0.283685 0.313176 0.059513 0.15 Uiso calc U . R 1 . .
C C40 0.3389(6) 0.0666(4) 0.2591(4) 0.078(2) Uani d . . . 1 . .
C C41 0.2039(7) 0.0675(7) 0.1665(4) 0.117(3) Uani d . . . 1 . .
H H41A 0.222521 0.105468 0.140629 0.141 Uiso calc U . R 1 . .
H H41B 0.208769 0.010317 0.152597 0.141 Uiso calc U . R 1 . .
C C42 0.1207(7) 0.0846(8) 0.1515(5) 0.128(4) Uani d . . . 1 . .
H H42A 0.087969 0.069131 0.104752 0.154 Uiso calc U . R 1 . .
H H42B 0.114431 0.144849 0.155532 0.154 Uiso calc U . R 1 . .
C C43 0.0879(6) 0.0406(6) 0.1950(5) 0.116(3) Uani d . . . 1 . .
H H43A 0.08781 -0.019736 0.187793 0.139 Uiso calc U . R 1 . .
H H43B 0.032047 0.058436 0.183514 0.139 Uiso calc U . R 1 . .
C C43A 0.1404(5) 0.0610(5) 0.2682(5) 0.087(2) Uani d . . . 1 . .
C C44 0.1079(6) 0.0625(6) 0.3153(6) 0.109(3) Uani d . . . 1 . .
H H44 0.053491 0.047347 0.302302 0.13 Uiso calc U . R 1 . .
C C45 0.1533(7) 0.0858(6) 0.3810(5) 0.112(3) Uani d . . . 1 . .
H H45 0.131269 0.082883 0.413075 0.135 Uiso calc U . R 1 . .
C C46 0.2332(5) 0.1141(6) 0.3991(4) 0.091(2) Uani d . . . 1 . .
H H46 0.263099 0.133725 0.442904 0.109 Uiso calc U . R 1 . .
C C47 0.2675(4) 0.1137(4) 0.3551(3) 0.0636(17) Uani d . . . 1 . .
C C47A 0.2215(4) 0.0851(4) 0.2877(4) 0.0673(18) Uani d . . . 1 . .
C C49 0.3691(7) 0.0337(6) 0.2089(5) 0.121(4) Uani d . . . 1 . .
H H49A 0.426469 0.021545 0.231439 0.182 Uiso calc U . R 1 . .
H H49B 0.360257 0.075243 0.174366 0.182 Uiso calc U . R 1 . .
H H49C 0.339987 -0.016926 0.188596 0.182 Uiso calc U . R 1 . .
C C60 1.0797(5) 0.3305(5) 0.4344(4) 0.0734(19) Uani d . . . 1 . .
C C70 0.8278(6) 0.3950(6) 0.4920(4) 0.097(3) Uani d . . . 1 . .
C C81 0.8616(7) -0.1373(5) 0.4324(6) 0.129(4) Uani d . . . 1 . .
H H81A 0.906284 -0.16435 0.425805 0.155 Uiso calc U . R 1 . .
H H81B 0.873133 -0.14106 0.480182 0.155 Uiso calc U . R 1 . .
C C82 0.7904(7) -0.1805(5) 0.3958(5) 0.116(4) Uani d . . . 1 . .
H H82A 0.79317 -0.234063 0.418283 0.139 Uiso calc U . R 1 . .
H H82B 0.789422 -0.19285 0.351657 0.139 Uiso calc U . R 1 . .
C C84 0.6459(6) -0.0036(6) 0.3850(5) 0.099(3) Uani d . . . 1 . .
H H84 0.598089 -0.03374 0.375938 0.119 Uiso calc U . R 1 . .
C C83 0.7168(5) -0.0467(5) 0.3924(4) 0.079(2) Uani d . . . 1 . .
C C83A 0.7133(6) -0.1415(5) 0.3853(6) 0.113(3) Uani d . . . 1 . .
H H83A 0.69429 -0.164881 0.417654 0.135 Uiso calc U . R 1 . .
H H83B 0.673432 -0.155927 0.340307 0.135 Uiso calc U . R 1 . .
C C85 0.6453(5) 0.0813(6) 0.3907(4) 0.090(2) Uani d . . . 1 . .
H H85 0.597543 0.109499 0.385299 0.108 Uiso calc U . R 1 . .
C C86 0.7211(6) 0.1279(5) 0.4056(4) 0.084(2) Uani d . . . 1 . .
H H86 0.721952 0.18629 0.410024 0.1 Uiso calc U . R 1 . .
C C87 0.7877(4) 0.0876(4) 0.4127(3) 0.0675(17) Uani d . . . 1 . .
C C87A 0.7860(5) -0.0024(4) 0.4052(3) 0.0636(17) Uani d . . . 1 . .
C C80 0.9214(5) -0.0169(5) 0.4030(3) 0.075(2) Uani d . . . 1 . .
C C89 0.9889(5) -0.0710(5) 0.4028(4) 0.096(3) Uani d . . . 1 . .
H H89A 1.018494 -0.041413 0.381324 0.144 Uiso calc U . R 1 . .
H H89B 0.966601 -0.122012 0.3784 0.144 Uiso calc U . R 1 . .
H H89C 1.025191 -0.084408 0.448585 0.144 Uiso calc U . R 1 . .
C C90 0.8042(5) 0.1355(5) 0.2227(4) 0.0746(19) Uani d . . . 1 . .
C C91 0.7024(6) 0.0259(5) 0.2073(5) 0.111(3) Uani d . . . 1 . .
H H91A 0.727977 -0.00003 0.18031 0.134 Uiso calc U . R 1 . .
H H91B 0.720252 -0.004976 0.249591 0.134 Uiso calc U . R 1 . .
C C92 0.6210(8) 0.0175(9) 0.1742(13) 0.318(16) Uani d . . . 1 . .
H H92A 0.61196 -0.001054 0.129051 0.382 Uiso calc U . R 1 . .
H H92B 0.606987 -0.030047 0.195528 0.382 Uiso calc U . R 1 . .
C C93 0.5636(6) 0.0741(7) 0.1652(6) 0.129(4) Uani d . . . 1 . .
H H93A 0.52364 0.050241 0.179728 0.155 Uiso calc U . R 1 . .
H H93B 0.535793 0.08645 0.117221 0.155 Uiso calc U . R 1 . .
C C94 0.5406(5) 0.2104(6) 0.2112(5) 0.098(3) Uani d . . . 1 . .
H H94 0.485027 0.197961 0.191295 0.117 Uiso calc U . R 1 . .
C C93A 0.5951(5) 0.1552(5) 0.2028(4) 0.084(2) Uani d . . . 1 . .
C C95 0.5660(5) 0.2822(6) 0.2476(4) 0.089(2) Uani d . . . 1 . .
H H95 0.528507 0.31832 0.253279 0.107 Uiso calc U . R 1 . .
C C96 0.6503(5) 0.3015(5) 0.2769(4) 0.077(2) Uani d . . . 1 . .
H H96 0.668087 0.351697 0.300544 0.093 Uiso calc U . R 1 . .
C C97 0.7054(4) 0.2475(4) 0.2709(3) 0.0634(16) Uani d . . . 1 . .
C C97A 0.6763(4) 0.1721(4) 0.2327(3) 0.0628(16) Uani d . . . 1 . .
C C99 0.8506(6) 0.0755(6) 0.1984(5) 0.114(3) Uani d . . . 1 . .
H H99A 0.89525 0.104584 0.194313 0.171 Uiso calc U . R 1 . .
H H99B 0.814851 0.053294 0.155062 0.171 Uiso calc U . R 1 . .
H H99C 0.871408 0.030131 0.230249 0.171 Uiso calc U . R 1 . .
N N30 0.2036(3) 0.3523(3) 0.1343(2) 0.0614(13) Uani d . . . 1 . .
N N40 0.2583(4) 0.0775(3) 0.2413(3) 0.0743(16) Uani d . . . 1 . .
N N70 0.8589(4) -0.0464(4) 0.4134(3) 0.0728(15) Uani d . . . 1 . .
N N90 0.7326(4) 0.1146(4) 0.2227(3) 0.0708(15) Uani d . . . 1 . .
O O1 0.3081(3) 0.3551(3) 0.3829(2) 0.0711(12) Uani d . . . 1 . .
O O3 0.4452(3) 0.3346(3) 0.3457(2) 0.0791(14) Uani d . . . 1 . .
O O2 0.3626(3) 0.2436(3) 0.4508(2) 0.0698(12) Uani d . . . 1 . .
O O4 0.4943(3) 0.2206(3) 0.4085(2) 0.0761(13) Uani d . . . 1 . .
O O5 0.9921(3) 0.2275(3) 0.4426(3) 0.0919(16) Uani d . . . 1 . .
O O6 0.9471(3) 0.3115(3) 0.3531(3) 0.0837(14) Uani d . . . 1 . .
O O7 0.8501(3) 0.2565(3) 0.4711(2) 0.0801(14) Uani d . . . 1 . .
O O8 0.8109(3) 0.3497(3) 0.3861(2) 0.0746(13) Uani d . . . 1 . .
O O30 0.3236(3) 0.2935(3) 0.2066(2) 0.0780(13) Uani d . . . 1 . .
O O40 0.3914(3) 0.0820(3) 0.3167(3) 0.0797(13) Uani d . . . 1 . .
O O80 0.9284(3) 0.0589(3) 0.3918(3) 0.0926(16) Uani d . . . 1 . .
O O90 0.8360(3) 0.2055(3) 0.2410(2) 0.0771(13) Uani d . . . 1 . .
F F11 0.3288(6) 0.3258(5) 0.5418(4) 0.194(4) Uani d . . . 1 . .
F F12 0.4114(4) 0.3956(6) 0.5301(4) 0.221(5) Uani d . . . 1 . .
F F13 0.2960(6) 0.4288(5) 0.4853(4) 0.209(4) Uani d . . . 1 . .
F F21 0.5906(3) 0.4011(4) 0.3932(3) 0.139(2) Uani d . . . 1 . .
F F22 0.6415(3) 0.2919(4) 0.4420(4) 0.162(3) Uani d . . . 1 . .
F F23 0.5805(4) 0.3714(6) 0.4816(3) 0.192(4) Uani d . . . 1 . .
F F61 1.1398(3) 0.2794(4) 0.4375(3) 0.1240(18) Uani d . . . 1 . .
F F62 1.1000(4) 0.3566(4) 0.4966(3) 0.141(2) Uani d . . . 1 . .
F F63 1.0834(3) 0.3949(3) 0.3992(3) 0.132(2) Uani d . . . 1 . .
F F71 0.8167(6) 0.3706(4) 0.5431(4) 0.194(4) Uani d . . . 1 . .
F F72 0.8968(4) 0.4350(4) 0.5152(4) 0.178(3) Uani d . . . 1 . .
F F73 0.7749(5) 0.4545(4) 0.4619(3) 0.162(3) Uani d . . . 1 . .
Pd Pd1 0.31360(3) 0.31739(3) 0.29334(2) 0.05695(15) Uani d . . . 1 . .
Pd Pd2 0.37479(3) 0.16288(3) 0.38047(2) 0.06001(16) Uani d . . . 1 . .
Pd Pd6 0.88286(3) 0.15557(3) 0.42586(3) 0.06615(17) Uani d . . . 1 . .
Pd Pd7 0.82028(3) 0.27495(3) 0.31190(2) 0.06109(16) Uani d . . . 1 . .

loop_
_atom_site_aniso_label
_atom_site_aniso_U_11
_atom_site_aniso_U_22
_atom_site_aniso_U_33
_atom_site_aniso_U_12
_atom_site_aniso_U_13
_atom_site_aniso_U_23
C1 0.053(4) 0.060(4) 0.052(3) -0.003(3) 0.018(3) -0.011(3)
C2 0.058(4) 0.069(4) 0.054(4) 0.007(3) 0.015(3) -0.002(3)
C6 0.075(5) 0.049(4) 0.076(5) -0.002(3) 0.024(4) -0.007(3)
C7 0.074(5) 0.053(4) 0.068(4) -0.014(3) 0.029(4) -0.015(3)
C10 0.091(6) 0.070(5) 0.062(4) -0.001(4) 0.026(4) -0.011(4)
C20 0.059(4) 0.074(5) 0.079(5) 0.005(4) 0.014(4) -0.010(4)
C30 0.069(5) 0.072(4) 0.059(4) 0.003(3) 0.022(3) -0.002(3)
C31 0.102(7) 0.097(6) 0.064(5) 0.007(5) 0.012(4) 0.024(4)
C32 0.105(7) 0.105(7) 0.073(5) 0.024(6) -0.005(5) 0.010(5)
C33 0.060(5) 0.140(8) 0.069(5) 0.020(5) -0.008(4) -0.023(5)
C33A 0.062(4) 0.082(5) 0.071(4) 0.004(4) 0.020(4) -0.021(4)
C34 0.056(5) 0.102(6) 0.104(7) 0.002(4) 0.022(5) -0.026(5)
C35 0.072(5) 0.109(7) 0.108(7) -0.001(5) 0.050(5) -0.010(5)
C36 0.097(6) 0.087(5) 0.067(4) 0.020(4) 0.041(4) 0.002(4)
C37 0.057(4) 0.054(3) 0.070(4) 0.005(3) 0.027(3) -0.001(3)
C37A 0.061(4) 0.046(3) 0.054(3) 0.003(3) 0.008(3) -0.010(3)
C39 0.105(7) 0.128(7) 0.087(6) 0.011(5) 0.060(5) 0.014(5)
C40 0.124(7) 0.050(4) 0.078(5) -0.004(4) 0.059(5) -0.007(4)
C41 0.147(10) 0.125(8) 0.071(6) -0.038(7) 0.036(6) -0.030(5)
C42 0.127(9) 0.151(10) 0.081(6) -0.002(8) 0.017(6) -0.021(6)
C43 0.122(8) 0.089(6) 0.113(8) -0.031(6) 0.024(6) -0.028(6)
C43A 0.101(6) 0.061(4) 0.105(6) -0.020(4) 0.048(5) -0.014(4)
C44 0.109(7) 0.108(7) 0.120(8) -0.035(6) 0.059(7) -0.013(6)
C45 0.139(9) 0.111(7) 0.120(8) -0.020(6) 0.087(8) -0.003(6)
C46 0.095(6) 0.109(6) 0.076(5) -0.016(5) 0.042(5) -0.027(5)
C47 0.091(5) 0.047(3) 0.055(4) -0.005(3) 0.032(3) 0.001(3)
C47A 0.088(5) 0.044(3) 0.077(4) -0.013(3) 0.041(4) -0.005(3)
C49 0.186(11) 0.092(6) 0.133(8) -0.004(6) 0.113(8) -0.014(6)
C60 0.069(5) 0.069(5) 0.077(5) -0.006(4) 0.025(4) -0.005(4)
C70 0.114(7) 0.094(6) 0.071(5) -0.009(6) 0.025(5) -0.027(5)
C81 0.125(9) 0.064(5) 0.188(11) 0.015(6) 0.055(8) 0.026(6)
C82 0.143(9) 0.047(4) 0.121(8) -0.011(5) 0.017(7) -0.002(5)
C84 0.093(7) 0.098(7) 0.116(7) -0.020(5) 0.052(6) -0.011(5)
C83 0.085(5) 0.071(5) 0.089(5) -0.004(4) 0.044(4) -0.006(4)
C83A 0.121(8) 0.079(6) 0.152(9) -0.028(6) 0.071(7) -0.027(6)
C85 0.085(6) 0.092(6) 0.101(6) 0.010(5) 0.047(5) 0.001(5)
C86 0.136(8) 0.056(4) 0.080(5) 0.025(5) 0.066(5) 0.006(4)
C87 0.081(5) 0.061(4) 0.057(4) 0.001(3) 0.024(3) 0.013(3)
C87A 0.086(5) 0.052(4) 0.065(4) 0.005(3) 0.042(4) 0.003(3)
C80 0.089(6) 0.072(5) 0.061(4) 0.008(4) 0.027(4) 0.005(3)
C89 0.094(6) 0.098(6) 0.110(6) 0.032(5) 0.057(5) 0.012(5)
C90 0.079(5) 0.076(5) 0.062(4) 0.017(4) 0.022(4) -0.002(4)
C91 0.137(9) 0.065(5) 0.105(7) -0.005(5) 0.023(6) -0.022(5)
C92 0.090(9) 0.129(11) 0.65(4) -0.033(8) 0.060(15) -0.205(19)
C93 0.093(7) 0.112(8) 0.155(10) -0.032(6) 0.022(7) -0.037(7)
C94 0.063(5) 0.102(7) 0.118(7) 0.003(5) 0.028(5) 0.008(6)
C93A 0.082(6) 0.085(5) 0.078(5) -0.004(4) 0.026(4) -0.004(4)
C95 0.068(5) 0.103(6) 0.097(6) 0.025(5) 0.035(4) 0.008(5)
C96 0.106(6) 0.066(4) 0.062(4) 0.006(4) 0.036(4) 0.000(3)
C97 0.067(4) 0.065(4) 0.055(4) 0.007(3) 0.022(3) 0.012(3)
C97A 0.072(4) 0.059(4) 0.046(3) 0.002(3) 0.012(3) 0.000(3)
C99 0.118(7) 0.119(7) 0.123(7) 0.025(6) 0.067(6) -0.028(6)
N30 0.064(3) 0.062(3) 0.047(3) 0.002(3) 0.012(2) 0.001(2)
N40 0.106(5) 0.057(3) 0.066(4) -0.007(3) 0.042(4) -0.011(3)
N70 0.081(4) 0.065(3) 0.079(4) -0.010(3) 0.039(3) 0.001(3)
N90 0.086(4) 0.067(4) 0.055(3) 0.004(3) 0.024(3) -0.004(3)
O1 0.092(3) 0.058(3) 0.051(3) 0.015(2) 0.016(2) 0.000(2)
O3 0.063(3) 0.076(3) 0.077(3) -0.001(2) 0.008(2) 0.016(3)
O2 0.092(3) 0.057(3) 0.047(2) 0.005(2) 0.014(2) -0.003(2)
O4 0.067(3) 0.064(3) 0.083(3) 0.006(2) 0.016(2) 0.008(3)
O5 0.074(3) 0.072(3) 0.106(4) -0.013(3) 0.012(3) 0.017(3)
O6 0.077(3) 0.083(3) 0.077(3) -0.007(3) 0.017(3) 0.006(3)
O7 0.111(4) 0.066(3) 0.064(3) -0.007(3) 0.037(3) 0.003(2)
O8 0.099(4) 0.055(3) 0.061(3) -0.003(2) 0.023(3) -0.005(2)
O30 0.068(3) 0.103(4) 0.059(3) 0.019(3) 0.022(2) 0.007(3)
O40 0.101(4) 0.064(3) 0.082(3) 0.007(3) 0.045(3) -0.003(3)
O80 0.105(4) 0.062(3) 0.124(5) -0.001(3) 0.061(4) 0.006(3)
O90 0.081(3) 0.081(3) 0.068(3) 0.002(3) 0.028(3) -0.006(3)
F11 0.368(12) 0.149(6) 0.126(5) -0.060(7) 0.162(7) -0.043(4)
F12 0.128(5) 0.330(11) 0.204(7) -0.091(7) 0.065(5) -0.207(8)
F13 0.300(11) 0.187(7) 0.129(5) 0.122(7) 0.077(6) -0.037(5)
F21 0.103(4) 0.129(5) 0.151(5) -0.040(3) 0.016(4) 0.011(4)
F22 0.062(3) 0.126(5) 0.243(8) 0.015(3) 0.006(4) -0.020(5)
F23 0.149(6) 0.302(10) 0.137(5) -0.112(6) 0.072(4) -0.145(6)
F61 0.083(3) 0.112(4) 0.175(6) 0.004(3) 0.052(4) -0.004(4)
F62 0.144(5) 0.166(5) 0.117(4) -0.073(4) 0.059(4) -0.069(4)
F63 0.113(4) 0.102(4) 0.150(5) -0.036(3) 0.022(3) 0.028(4)
F71 0.379(13) 0.128(5) 0.127(5) -0.023(6) 0.157(7) -0.041(4)
F72 0.150(6) 0.153(6) 0.188(7) -0.046(5) 0.027(5) -0.109(5)
F73 0.197(7) 0.134(5) 0.139(5) 0.063(5) 0.053(5) -0.041(4)
Pd1 0.0563(3) 0.0558(3) 0.0479(3) 0.0046(2) 0.0105(2) 0.0066(2)
Pd2 0.0743(3) 0.0463(3) 0.0531(3) 0.0060(2) 0.0199(2) 0.0028(2)
Pd6 0.0732(4) 0.0468(3) 0.0686(3) -0.0043(2) 0.0193(3) 0.0079(2)
Pd7 0.0679(3) 0.0529(3) 0.0526(3) -0.0002(2) 0.0148(2) 0.0004(2)

loop_
_atom_type_symbol
_atom_type_description
_atom_type_scat_dispersion_real
_atom_type_scat_dispersion_imag
_atom_type_scat_source
C C 0.0033 0.0016 'International Tables Vol C Tables 4.2.6.8 and 6.1.1.4'
H H 0.0000 0.0000 'International Tables Vol C Tables 4.2.6.8 and 6.1.1.4'
N N 0.0061 0.0033 'International Tables Vol C Tables 4.2.6.8 and 6.1.1.4'
O O 0.0106 0.0060 'International Tables Vol C Tables 4.2.6.8 and 6.1.1.4'
F F 0.0171 0.0103 'International Tables Vol C Tables 4.2.6.8 and 6.1.1.4'
Pd Pd -0.9988 1.0072 'International Tables Vol C Tables 4.2.6.8 and 6.1.1.4'

loop_
_geom_angle_atom_site_label_1
_geom_angle_atom_site_label_2
_geom_angle_atom_site_label_3
_geom_angle_site_symmetry_1
_geom_angle_site_symmetry_3
_geom_angle
_geom_angle_publ_flag
O1 C1 O2 . . 131.3(6) ?
O1 C1 C10 . . 115.7(6) ?
O2 C1 C10 . . 113.0(6) ?
O3 C2 O4 . . 128.5(7) ?
O3 C2 C20 . . 116.0(7) ?
O4 C2 C20 . . 115.4(6) ?
O5 C6 O6 . . 130.1(7) ?
O5 C6 C60 . . 115.0(7) ?
O6 C6 C60 . . 115.0(7) ?
O7 C7 O8 . . 131.1(6) ?
O7 C7 C70 . . 115.2(7) ?
O8 C7 C70 . . 113.6(7) ?
F12 C10 F11 . . 104.1(9) ?
F12 C10 F13 . . 105.1(9) ?
F11 C10 F13 . . 104.0(9) ?
F12 C10 C1 . . 113.4(7) ?
F11 C10 C1 . . 115.0(7) ?
F13 C10 C1 . . 114.1(7) ?
F23 C20 F22 . . 109.7(8) ?
F23 C20 F21 . . 105.2(8) ?
F22 C20 F21 . . 103.6(8) ?
F23 C20 C2 . . 111.3(7) ?
F22 C20 C2 . . 114.1(7) ?
F21 C20 C2 . . 112.4(6) ?
O30 C30 N30 . . 122.9(6) ?
O30 C30 C39 . . 115.6(7) ?
N30 C30 C39 . . 121.5(7) ?
C32 C31 N30 . . 114.9(7) ?
C32 C31 H31A . . 108.5 ?
N30 C31 H31A . . 108.5 ?
C32 C31 H31B . . 108.5 ?
N30 C31 H31B . . 108.5 ?
H31A C31 H31B . . 107.5 ?
C31 C32 C33 . . 112.6(7) ?
C31 C32 H32A . . 109.1 ?
C33 C32 H32A . . 109.1 ?
C31 C32 H32B . . 109.1 ?
C33 C32 H32B . . 109.1 ?
H32A C32 H32B . . 107.8 ?
C32 C33 C33A . . 109.5(7) ?
C32 C33 H33A . . 109.8 ?
C33A C33 H33A . . 109.8 ?
C32 C33 H33B . . 109.8 ?
C33A C33 H33B . . 109.8 ?
H33A C33 H33B . . 108.2 ?
C37A C33A C34 . . 119.5(7) ?
C37A C33A C33 . . 121.2(7) ?
C34 C33A C33 . . 119.2(7) ?
C33A C34 C35 . . 121.3(7) ?
C33A C34 H34 . . 119.3 ?
C35 C34 H34 . . 119.3 ?
C34 C35 C36 . . 118.5(8) ?
C34 C35 H35 . . 120.7 ?
C36 C35 H35 . . 120.7 ?
C37 C36 C35 . . 120.4(7) ?
C37 C36 H36 . . 119.8 ?
C35 C36 H36 . . 119.8 ?
C36 C37 C37A . . 119.4(6) ?
C36 C37 Pd1 . . 117.6(5) ?
C37A C37 Pd1 . . 123.0(5) ?
C33A C37A C37 . . 120.7(7) ?
C33A C37A N30 . . 117.9(6) ?
C37 C37A N30 . . 121.4(6) ?
C30 C39 H39A . . 109.5 ?
C30 C39 H39B . . 109.5 ?
H39A C39 H39B . . 109.5 ?
C30 C39 H39C . . 109.5 ?
H39A C39 H39C . . 109.5 ?
H39B C39 H39C . . 109.5 ?
O40 C40 N40 . . 123.0(7) ?
O40 C40 C49 . . 116.7(9) ?
N40 C40 C49 . . 120.3(8) ?
C42 C41 N40 . . 112.2(8) ?
C42 C41 H41A . . 109.2 ?
N40 C41 H41A . . 109.2 ?
C42 C41 H41B . . 109.2 ?
N40 C41 H41B . . 109.2 ?
H41A C41 H41B . . 107.9 ?
C41 C42 C43 . . 115.0(10) ?
C41 C42 H42A . . 108.5 ?
C43 C42 H42A . . 108.5 ?
C41 C42 H42B . . 108.5 ?
C43 C42 H42B . . 108.5 ?
H42A C42 H42B . . 107.5 ?
C42 C43 C43A . . 109.3(8) ?
C42 C43 H43A . . 109.8 ?
C43A C43 H43A . . 109.8 ?
C42 C43 H43B . . 109.8 ?
C43A C43 H43B . . 109.8 ?
H43A C43 H43B . . 108.3 ?
C44 C43A C47A . . 118.9(8) ?
C44 C43A C43 . . 121.0(9) ?
C47A C43A C43 . . 120.0(8) ?
C43A C44 C45 . . 121.8(9) ?
C43A C44 H44 . . 119.1 ?
C45 C44 H44 . . 119.1 ?
C44 C45 C46 . . 118.8(8) ?
C44 C45 H45 . . 120.6 ?
C46 C45 H45 . . 120.6 ?
C47 C46 C45 . . 121.4(8) ?
C47 C46 H46 . . 119.3 ?
C45 C46 H46 . . 119.3 ?
C46 C47 C47A . . 119.5(7) ?
C46 C47 Pd2 . . 119.6(5) ?
C47A C47 Pd2 . . 120.6(5) ?
C43A C47A N40 . . 119.8(7) ?
C43A C47A C47 . . 119.4(7) ?
N40 C47A C47 . . 120.8(6) ?
C40 C49 H49A . . 109.5 ?
C40 C49 H49B . . 109.5 ?
H49A C49 H49B . . 109.5 ?
C40 C49 H49C . . 109.5 ?
H49A C49 H49C . . 109.5 ?
H49B C49 H49C . . 109.5 ?
F63 C60 F62 . . 107.4(7) ?
F63 C60 F61 . . 106.0(7) ?
F62 C60 F61 . . 105.3(7) ?
F63 C60 C6 . . 114.9(7) ?
F62 C60 C6 . . 111.2(7) ?
F61 C60 C6 . . 111.5(6) ?
F71 C70 F72 . . 106.4(8) ?
F71 C70 F73 . . 108.3(10) ?
F72 C70 F73 . . 102.8(9) ?
F71 C70 C7 . . 115.1(8) ?
F72 C70 C7 . . 109.7(8) ?
F73 C70 C7 . . 113.6(7) ?
C82 C81 N70 . . 113.8(8) ?
C82 C81 H81A . . 108.8 ?
N70 C81 H81A . . 108.8 ?
C82 C81 H81B . . 108.8 ?
N70 C81 H81B . . 108.8 ?
H81A C81 H81B . . 107.7 ?
C81 C82 C83A . . 118.6(9) ?
C81 C82 H82A . . 107.7 ?
C83A C82 H82A . . 107.7 ?
C81 C82 H82B . . 107.7 ?
C83A C82 H82B . . 107.7 ?
H82A C82 H82B . . 107.1 ?
C85 C84 C83 . . 121.3(8) ?
C85 C84 H84 . . 119.4 ?
C83 C84 H84 . . 119.4 ?
C87A C83 C84 . . 119.1(7) ?
C87A C83 C83A . . 122.2(8) ?
C84 C83 C83A . . 118.6(8) ?
C82 C83A C83 . . 114.4(8) ?
C82 C83A H83A . . 108.7 ?
C83 C83A H83A . . 108.7 ?
C82 C83A H83B . . 108.7 ?
C83 C83A H83B . . 108.7 ?
H83A C83A H83B . . 107.6 ?
C84 C85 C86 . . 118.8(8) ?
C84 C85 H85 . . 120.6 ?
C86 C85 H85 . . 120.6 ?
C87 C86 C85 . . 120.0(7) ?
C87 C86 H86 . . 120.0 ?
C85 C86 H86 . . 120.0 ?
C86 C87 C87A . . 119.9(7) ?
C86 C87 Pd6 . . 116.8(6) ?
C87A C87 Pd6 . . 123.1(6) ?
C83 C87A N70 . . 119.3(6) ?
C83 C87A C87 . . 120.9(7) ?
N70 C87A C87 . . 119.7(6) ?
O80 C80 N70 . . 122.5(7) ?
O80 C80 C89 . . 114.3(7) ?
N70 C80 C89 . . 123.2(7) ?
C80 C89 H89A . . 109.5 ?
C80 C89 H89B . . 109.5 ?
H89A C89 H89B . . 109.5 ?
C80 C89 H89C . . 109.5 ?
H89A C89 H89C . . 109.5 ?
H89B C89 H89C . . 109.5 ?
O90 C90 N90 . . 123.0(7) ?
O90 C90 C99 . . 115.7(8) ?
N90 C90 C99 . . 121.3(8) ?
C92 C91 N90 . . 115.2(9) ?
C92 C91 H91A . . 108.5 ?
N90 C91 H91A . . 108.5 ?
C92 C91 H91B . . 108.5 ?
N90 C91 H91B . . 108.5 ?
H91A C91 H91B . . 107.5 ?
C93 C92 C91 . . 128.6(10) ?
C93 C92 H92A . . 105.1 ?
C91 C92 H92A . . 105.1 ?
C93 C92 H92B . . 105.1 ?
C91 C92 H92B . . 105.1 ?
H92A C92 H92B . . 105.9 ?
C92 C93 C93A . . 113.9(9) ?
C92 C93 H93A . . 108.8 ?
C93A C93 H93A . . 108.8 ?
C92 C93 H93B . . 108.8 ?
C93A C93 H93B . . 108.8 ?
H93A C93 H93B . . 107.7 ?
C95 C94 C93A . . 121.6(8) ?
C95 C94 H94 . . 119.2 ?
C93A C94 H94 . . 119.2 ?
C97A C93A C94 . . 119.5(8) ?
C97A C93A C93 . . 121.2(8) ?
C94 C93A C93 . . 119.0(8) ?
C94 C95 C96 . . 119.1(7) ?
C94 C95 H95 . . 120.4 ?
C96 C95 H95 . . 120.4 ?
C97 C96 C95 . . 120.6(7) ?
C97 C96 H96 . . 119.7 ?
C95 C96 H96 . . 119.7 ?
C96 C97 C97A . . 118.6(7) ?
C96 C97 Pd7 . . 119.8(6) ?
C97A C97 Pd7 . . 121.5(5) ?
C93A C97A C97 . . 120.5(7) ?
C93A C97A N90 . . 119.0(6) ?
C97 C97A N90 . . 120.5(6) ?
C90 C99 H99A . . 109.5 ?
C90 C99 H99B . . 109.5 ?
H99A C99 H99B . . 109.5 ?
C90 C99 H99C . . 109.5 ?
H99A C99 H99C . . 109.5 ?
H99B C99 H99C . . 109.5 ?
C30 N30 C37A . . 124.2(5) ?
C30 N30 C31 . . 116.3(6) ?
C37A N30 C31 . . 119.0(6) ?
C40 N40 C47A . . 124.5(6) ?
C40 N40 C41 . . 115.9(7) ?
C47A N40 C41 . . 118.9(7) ?
C80 N70 C87A . . 127.3(6) ?
C80 N70 C81 . . 117.1(7) ?
C87A N70 C81 . . 115.5(6) ?
C90 N90 C97A . . 125.4(6) ?
C90 N90 C91 . . 119.8(7) ?
C97A N90 C91 . . 114.7(7) ?
C1 O1 Pd1 . . 126.0(4) ?
C2 O3 Pd1 . . 132.1(5) ?
C1 O2 Pd2 . . 123.0(4) ?
C2 O4 Pd2 . . 119.0(4) ?
C6 O5 Pd6 . . 125.9(5) ?
C6 O6 Pd7 . . 122.8(5) ?
C7 O7 Pd6 . . 124.2(5) ?
C7 O8 Pd7 . . 123.5(4) ?
C30 O30 Pd1 . . 124.5(4) ?
C40 O40 Pd2 . . 123.8(5) ?
C80 O80 Pd6 . . 125.2(5) ?
C90 O90 Pd7 . . 123.2(5) ?
C37 Pd1 O30 . . 87.8(2) ?
C37 Pd1 O1 . . 94.4(2) ?
O30 Pd1 O1 . . 173.8(2) ?
C37 Pd1 O3 . . 173.8(2) ?
O30 Pd1 O3 . . 90.9(2) ?
O1 Pd1 O3 . . 86.3(2) ?
C37 Pd1 Pd2 . . 111.36(19) ?
O30 Pd1 Pd2 . . 106.54(15) ?
O1 Pd1 Pd2 . . 78.12(12) ?
O3 Pd1 Pd2 . . 74.79(12) ?
C47 Pd2 O40 . . 87.6(2) ?
C47 Pd2 O2 . . 93.7(2) ?
O40 Pd2 O2 . . 177.0(2) ?
C47 Pd2 O4 . . 178.9(2) ?
O40 Pd2 O4 . . 93.1(2) ?
O2 Pd2 O4 . . 85.65(19) ?
C47 Pd2 Pd1 . . 94.95(18) ?
O40 Pd2 Pd1 . . 102.09(14) ?
O2 Pd2 Pd1 . . 80.53(12) ?
O4 Pd2 Pd1 . . 84.04(12) ?
C87 Pd6 O80 . . 89.3(3) ?
C87 Pd6 O7 . . 95.4(3) ?
O80 Pd6 O7 . . 172.9(2) ?
C87 Pd6 O5 . . 177.8(2) ?
O80 Pd6 O5 . . 89.3(2) ?
O7 Pd6 O5 . . 85.8(2) ?
C87 Pd6 Pd7 . . 103.02(18) ?
O80 Pd6 Pd7 . . 104.78(16) ?
O7 Pd6 Pd7 . . 79.40(13) ?
O5 Pd6 Pd7 . . 78.96(14) ?
C97 Pd7 O90 . . 89.1(2) ?
C97 Pd7 O8 . . 94.3(2) ?
O90 Pd7 O8 . . 176.5(2) ?
C97 Pd7 O6 . . 176.5(2) ?
O90 Pd7 O6 . . 90.5(2) ?
O8 Pd7 O6 . . 86.1(2) ?
C97 Pd7 Pd6 . . 101.98(18) ?
O90 Pd7 Pd6 . . 99.41(14) ?
O8 Pd7 Pd6 . . 80.90(13) ?
O6 Pd7 Pd6 . . 81.49(14) ?

loop_
_geom_bond_atom_site_label_1
_geom_bond_atom_site_label_2
_geom_bond_site_symmetry_2
_geom_bond_distance
_geom_bond_publ_flag
C1 O1 . 1.228(7) ?
C1 O2 . 1.241(7) ?
C1 C10 . 1.508(9) ?
C2 O3 . 1.222(7) ?
C2 O4 . 1.238(8) ?
C2 C20 . 1.513(10) ?
C6 O5 . 1.220(8) ?
C6 O6 . 1.222(8) ?
C6 C60 . 1.530(10) ?
C7 O7 . 1.222(8) ?
C7 O8 . 1.237(8) ?
C7 C70 . 1.508(10) ?
C10 F12 . 1.216(9) ?
C10 F11 . 1.255(9) ?
C10 F13 . 1.258(9) ?
C20 F23 . 1.259(9) ?
C20 F22 . 1.275(8) ?
C20 F21 . 1.321(9) ?
C30 O30 . 1.260(8) ?
C30 N30 . 1.332(8) ?
C30 C39 . 1.477(10) ?
C31 C32 . 1.434(11) ?
C31 N30 . 1.496(8) ?
C31 H31A . 0.97 ?
C31 H31B . 0.97 ?
C32 C33 . 1.475(12) ?
C32 H32A . 0.97 ?
C32 H32B . 0.97 ?
C33 C33A . 1.506(11) ?
C33 H33A . 0.97 ?
C33 H33B . 0.97 ?
C33A C37A . 1.372(9) ?
C33A C34 . 1.373(11) ?
C34 C35 . 1.376(12) ?
C34 H34 . 0.93 ?
C35 C36 . 1.426(11) ?
C35 H35 . 0.93 ?
C36 C37 . 1.351(9) ?
C36 H36 . 0.93 ?
C37 C37A . 1.407(9) ?
C37 Pd1 . 1.938(6) ?
C37A N30 . 1.439(8) ?
C39 H39A . 0.96 ?
C39 H39B . 0.96 ?
C39 H39C . 0.96 ?
C40 O40 . 1.239(9) ?
C40 N40 . 1.346(10) ?
C40 C49 . 1.494(10) ?
C41 C42 . 1.419(13) ?
C41 N40 . 1.517(10) ?
C41 H41A . 0.97 ?
C41 H41B . 0.97 ?
C42 C43 . 1.475(14) ?
C42 H42A . 0.97 ?
C42 H42B . 0.97 ?
C43 C43A . 1.510(12) ?
C43 H43A . 0.97 ?
C43 H43B . 0.97 ?
C43A C44 . 1.366(11) ?
C43A C47A . 1.393(10) ?
C44 C45 . 1.369(12) ?
C44 H44 . 0.93 ?
C45 C46 . 1.396(11) ?
C45 H45 . 0.93 ?
C46 C47 . 1.330(9) ?
C46 H46 . 0.93 ?
C47 C47A . 1.424(9) ?
C47 Pd2 . 1.936(7) ?
C47A N40 . 1.417(9) ?
C49 H49A . 0.96 ?
C49 H49B . 0.96 ?
C49 H49C . 0.96 ?
C60 F63 . 1.293(8) ?
C60 F62 . 1.309(9) ?
C60 F61 . 1.329(8) ?
C70 F71 . 1.263(10) ?
C70 F72 . 1.296(11) ?
C70 F73 . 1.308(10) ?
C81 C82 . 1.378(12) ?
C81 N70 . 1.494(10) ?
C81 H81A . 0.97 ?
C81 H81B . 0.97 ?
C82 C83A . 1.445(12) ?
C82 H82A . 0.97 ?
C82 H82B . 0.97 ?
C84 C85 . 1.352(11) ?
C84 C83 . 1.394(11) ?
C84 H84 . 0.93 ?
C83 C87A . 1.352(10) ?
C83 C83A . 1.511(11) ?
C83A H83A . 0.97 ?
C83A H83B . 0.97 ?
C85 C86 . 1.464(11) ?
C85 H85 . 0.93 ?
C86 C87 . 1.308(10) ?
C86 H86 . 0.93 ?
C87 C87A . 1.436(9) ?
C87 Pd6 . 1.939(7) ?
C87A N70 . 1.428(9) ?
C80 O80 . 1.243(8) ?
C80 N70 . 1.318(9) ?
C80 C89 . 1.485(10) ?
C89 H89A . 0.96 ?
C89 H89B . 0.96 ?
C89 H89C . 0.96 ?
C90 O90 . 1.236(9) ?
C90 N90 . 1.327(9) ?
C90 C99 . 1.496(10) ?
C91 C92 . 1.344(14) ?
C91 N90 . 1.495(10) ?
C91 H91A . 0.97 ?
C91 H91B . 0.97 ?
C92 C93 . 1.319(15) ?
C92 H92A . 0.97 ?
C92 H92B . 0.97 ?
C93 C93A . 1.503(12) ?
C93 H93A . 0.97 ?
C93 H93B . 0.97 ?
C94 C95 . 1.354(12) ?
C94 C93A . 1.378(11) ?
C94 H94 . 0.93 ?
C93A C97A . 1.357(10) ?
C95 C96 . 1.412(11) ?
C95 H95 . 0.93 ?
C96 C97 . 1.354(9) ?
C96 H96 . 0.93 ?
C97 C97A . 1.426(9) ?
C97 Pd7 . 1.930(7) ?
C97A N90 . 1.441(9) ?
C99 H99A . 0.96 ?
C99 H99B . 0.96 ?
C99 H99C . 0.96 ?
O1 Pd1 . 2.071(4) ?
O3 Pd1 . 2.176(5) ?
O2 Pd2 . 2.069(4) ?
O4 Pd2 . 2.176(5) ?
O5 Pd6 . 2.166(5) ?
O6 Pd7 . 2.154(5) ?
O7 Pd6 . 2.084(5) ?
O8 Pd7 . 2.059(5) ?
O30 Pd1 . 1.995(5) ?
O40 Pd2 . 1.996(5) ?
O80 Pd6 . 2.015(5) ?
O90 Pd7 . 2.002(5) ?
Pd1 Pd2 . 3.0119(6) ?
Pd6 Pd7 . 2.9427(7) ?

loop_
_geom_hbond_atom_site_label_D
_geom_hbond_atom_site_label_H
_geom_hbond_atom_site_label_A
_geom_hbond_site_symmetry_A
_geom_hbond_distance_DH
_geom_hbond_distance_HA
_geom_hbond_distance_DA
_geom_hbond_angle_DHA
_geom_hbond_publ_flag
C41 H41B O1 2_545 0.97 2.56 3.514(11) 167.8 ?
C92 H92B O6 2_645 0.97 2.74 3.454(13) 130.6 ?

loop_
_geom_torsion_atom_site_label_1
_geom_torsion_atom_site_label_2
_geom_torsion_atom_site_label_3
_geom_torsion_atom_site_label_4
_geom_torsion_site_symmetry_1
_geom_torsion_site_symmetry_2
_geom_torsion_site_symmetry_3
_geom_torsion_site_symmetry_4
_geom_torsion
_geom_torsion_publ_flag
O1 C1 C10 F12 . . . . -97.3(10) ?
O2 C1 C10 F12 . . . . 81.2(10) ?
O1 C1 C10 F11 . . . . 143.1(8) ?
O2 C1 C10 F11 . . . . -38.5(11) ?
O1 C1 C10 F13 . . . . 23.0(11) ?
O2 C1 C10 F13 . . . . -158.6(8) ?
O3 C2 C20 F23 . . . . 93.4(9) ?
O4 C2 C20 F23 . . . . -84.1(9) ?
O3 C2 C20 F22 . . . . -141.7(8) ?
O4 C2 C20 F22 . . . . 40.7(10) ?
O3 C2 C20 F21 . . . . -24.2(10) ?
O4 C2 C20 F21 . . . . 158.3(7) ?
N30 C31 C32 C33 . . . . -44.8(11) ?
C31 C32 C33 C33A . . . . 56.2(10) ?
C32 C33 C33A C37A . . . . -31.5(10) ?
C32 C33 C33A C34 . . . . 145.8(8) ?
C37A C33A C34 C35 . . . . -0.5(12) ?
C33 C33A C34 C35 . . . . -177.9(8) ?
C33A C34 C35 C36 . . . . 1.8(13) ?
C34 C35 C36 C37 . . . . -1.9(12) ?
C35 C36 C37 C37A . . . . 0.6(11) ?
C35 C36 C37 Pd1 . . . . -178.8(6) ?
C34 C33A C37A C37 . . . . -0.8(10) ?
C33 C33A C37A C37 . . . . 176.5(7) ?
C34 C33A C37A N30 . . . . 177.2(6) ?
C33 C33A C37A N30 . . . . -5.6(10) ?
C36 C37 C37A C33A . . . . 0.7(9) ?
Pd1 C37 C37A C33A . . . . -179.9(5) ?
C36 C37 C37A N30 . . . . -177.2(6) ?
Pd1 C37 C37A N30 . . . . 2.3(8) ?
N40 C41 C42 C43 . . . . -49.8(13) ?
C41 C42 C43 C43A . . . . 55.8(12) ?
C42 C43 C43A C44 . . . . 150.2(10) ?
C42 C43 C43A C47A . . . . -24.7(12) ?
C47A C43A C44 C45 . . . . -1.1(14) ?
C43 C43A C44 C45 . . . . -175.9(9) ?
C43A C44 C45 C46 . . . . 4.4(16) ?
C44 C45 C46 C47 . . . . -4.4(15) ?
C45 C46 C47 C47A . . . . 1.0(12) ?
C45 C46 C47 Pd2 . . . . 174.5(7) ?
C44 C43A C47A N40 . . . . 174.9(7) ?
C43 C43A C47A N40 . . . . -10.2(11) ?
C44 C43A C47A C47 . . . . -2.3(11) ?
C43 C43A C47A C47 . . . . 172.6(7) ?
C46 C47 C47A C43A . . . . 2.3(10) ?
Pd2 C47 C47A C43A . . . . -171.1(5) ?
C46 C47 C47A N40 . . . . -174.9(7) ?
Pd2 C47 C47A N40 . . . . 11.7(8) ?
O5 C6 C60 F63 . . . . -175.6(7) ?
O6 C6 C60 F63 . . . . 4.7(10) ?
O5 C6 C60 F62 . . . . -53.3(9) ?
O6 C6 C60 F62 . . . . 126.9(8) ?
O5 C6 C60 F61 . . . . 63.9(9) ?
O6 C6 C60 F61 . . . . -115.9(8) ?
O7 C7 C70 F71 . . . . -25.9(12) ?
O8 C7 C70 F71 . . . . 155.3(9) ?
O7 C7 C70 F72 . . . . 94.0(10) ?
O8 C7 C70 F72 . . . . -84.8(10) ?
O7 C7 C70 F73 . . . . -151.6(8) ?
O8 C7 C70 F73 . . . . 29.6(12) ?
N70 C81 C82 C83A . . . . -44.7(16) ?
C85 C84 C83 C87A . . . . -0.4(13) ?
C85 C84 C83 C83A . . . . -179.9(9) ?
C81 C82 C83A C83 . . . . 21.9(15) ?
C87A C83 C83A C82 . . . . 2.2(14) ?
C84 C83 C83A C82 . . . . -178.2(9) ?
C83 C84 C85 C86 . . . . -0.6(13) ?
C84 C85 C86 C87 . . . . 0.4(12) ?
C85 C86 C87 C87A . . . . 0.6(11) ?
C85 C86 C87 Pd6 . . . . 175.7(5) ?
C84 C83 C87A N70 . . . . 179.4(7) ?
C83A C83 C87A N70 . . . . -1.0(12) ?
C84 C83 C87A C87 . . . . 1.4(11) ?
C83A C83 C87A C87 . . . . -179.0(8) ?
C86 C87 C87A C83 . . . . -1.6(10) ?
Pd6 C87 C87A C83 . . . . -176.3(5) ?
C86 C87 C87A N70 . . . . -179.6(6) ?
Pd6 C87 C87A N70 . . . . 5.7(9) ?
N90 C91 C92 C93 . . . . -14.(3) ?
C91 C92 C93 C93A . . . . -6.(3) ?
C95 C94 C93A C97A . . . . 1.2(14) ?
C95 C94 C93A C93 . . . . 176.5(9) ?
C92 C93 C93A C97A . . . . 11.(2) ?
C92 C93 C93A C94 . . . . -164.2(16) ?
C93A C94 C95 C96 . . . . 0.9(14) ?
C94 C95 C96 C97 . . . . -2.5(12) ?
C95 C96 C97 C97A . . . . 1.9(10) ?
C95 C96 C97 Pd7 . . . . -179.6(6) ?
C94 C93A C97A C97 . . . . -1.8(11) ?
C93 C93A C97A C97 . . . . -177.0(8) ?
C94 C93A C97A N90 . . . . -178.9(7) ?
C93 C93A C97A N90 . . . . 5.8(12) ?
C96 C97 C97A C93A . . . . 0.3(10) ?
Pd7 C97 C97A C93A . . . . -178.2(5) ?
C96 C97 C97A N90 . . . . 177.4(6) ?
Pd7 C97 C97A N90 . . . . -1.1(8) ?
O30 C30 N30 C37A . . . . -10.1(10) ?
C39 C30 N30 C37A . . . . 168.5(6) ?
O30 C30 N30 C31 . . . . 177.5(7) ?
C39 C30 N30 C31 . . . . -3.9(10) ?
C33A C37A N30 C30 . . . . -153.0(6) ?
C37 C37A N30 C30 . . . . 24.9(9) ?
C33A C37A N30 C31 . . . . 19.2(9) ?
C37 C37A N30 C31 . . . . -162.9(6) ?
C32 C31 N30 C30 . . . . 179.2(7) ?
C32 C31 N30 C37A . . . . 6.4(10) ?
O40 C40 N40 C47A . . . . -17.8(11) ?
C49 C40 N40 C47A . . . . 161.5(7) ?
O40 C40 N40 C41 . . . . 171.6(7) ?
C49 C40 N40 C41 . . . . -9.0(10) ?
C43A C47A N40 C40 . . . . -152.9(7) ?
C47 C47A N40 C40 . . . . 24.3(10) ?
C43A C47A N40 C41 . . . . 17.4(10) ?
C47 C47A N40 C41 . . . . -165.4(7) ?
C42 C41 N40 C40 . . . . -176.7(9) ?
C42 C41 N40 C47A . . . . 12.2(12) ?
O80 C80 N70 C87A . . . . 8.8(12) ?
C89 C80 N70 C87A . . . . -170.4(7) ?
O80 C80 N70 C81 . . . . -174.7(8) ?
C89 C80 N70 C81 . . . . 6.1(11) ?
C83 C87A N70 C80 . . . . 154.8(7) ?
C87 C87A N70 C80 . . . . -27.2(10) ?
C83 C87A N70 C81 . . . . -21.7(10) ?
C87 C87A N70 C81 . . . . 156.3(8) ?
C82 C81 N70 C80 . . . . -132.3(10) ?
C82 C81 N70 C87A . . . . 44.5(13) ?
O90 C90 N90 C97A . . . . 10.5(11) ?
C99 C90 N90 C97A . . . . -167.7(7) ?
O90 C90 N90 C91 . . . . -173.2(7) ?
C99 C90 N90 C91 . . . . 8.6(11) ?
C93A C97A N90 C90 . . . . 150.4(7) ?
C97 C97A N90 C90 . . . . -26.8(9) ?
C93A C97A N90 C91 . . . . -26.1(9) ?
C97 C97A N90 C91 . . . . 156.8(6) ?
C92 C91 N90 C90 . . . . -146.5(15) ?
C92 C91 N90 C97A . . . . 30.2(16) ?
O2 C1 O1 Pd1 . . . . -12.9(11) ?
C10 C1 O1 Pd1 . . . . 165.1(5) ?
O4 C2 O3 Pd1 . . . . 14.8(12) ?
C20 C2 O3 Pd1 . . . . -162.3(5) ?
O1 C1 O2 Pd2 . . . . 5.6(10) ?
C10 C1 O2 Pd2 . . . . -172.5(5) ?
O3 C2 O4 Pd2 . . . . -15.6(10) ?
C20 C2 O4 Pd2 . . . . 161.6(5) ?
O6 C6 O5 Pd6 . . . . -5.9(12) ?
C60 C6 O5 Pd6 . . . . 174.4(5) ?
O5 C6 O6 Pd7 . . . . 11.6(11) ?
C60 C6 O6 Pd7 . . . . -168.7(5) ?
O8 C7 O7 Pd6 . . . . 12.5(11) ?
C70 C7 O7 Pd6 . . . . -166.0(5) ?
O7 C7 O8 Pd7 . . . . -6.0(11) ?
C70 C7 O8 Pd7 . . . . 172.5(5) ?
N30 C30 O30 Pd1 . . . . -30.1(10) ?
C39 C30 O30 Pd1 . . . . 151.2(6) ?
N40 C40 O40 Pd2 . . . . -24.2(10) ?
C49 C40 O40 Pd2 . . . . 156.4(5) ?
N70 C80 O80 Pd6 . . . . 28.8(10) ?
C89 C80 O80 Pd6 . . . . -151.9(5) ?
N90 C90 O90 Pd7 . . . . 31.0(10) ?
C99 C90 O90 Pd7 . . . . -150.7(6) ?
